data_2235806
loop_
_publ_author_name
'Hern\'andez Linares, Mar\'ia-Guadalupe'
'Bern\`es, Sylvain'
'Flores-Alamo, Marcos'
'Guerrero-Luna, Gabriel'
'Mart\'inez-Gallegos, Anselmo A.'

_publ_section_title
;
 Diosgenin hemihydrate
;
_journal_coeditor_code GG2085
_journal_issue 8
_journal_name_full 'Acta Crystallographica Section E'
_journal_page_first o2357
_journal_paper_doi 10.1107/S1600536812027912
_journal_volume 68
_journal_year 2012
_chemical_formula_iupac 'C27 H42 O3, 0.5H2 O'
_chemical_formula_moiety 'C27 H42 O3, 0.5(H2 O)'
_chemical_formula_sum 'C27 H43 O3.5'
_chemical_formula_weight 423.61
_chemical_melting_point 590
_chemical_name_common
;
Diosgenin hemihydrate
;
_chemical_name_systematic
;
(25<i>R</i>)-Spirost-5-en-3-ol hemihydrate
;
_space_group_IT_number 19
_symmetry_cell_setting orthorhombic
_symmetry_space_group_name_Hall 'P 2ac 2ab'
_symmetry_space_group_name_H-M 'P 21 21 21'
_atom_sites_solution_hydrogens geom
_atom_sites_solution_primary direct
_atom_sites_solution_secondary difmap
_audit_creation_method SHELXL97
_cell_angle_alpha 90.00
_cell_angle_beta 90.00
_cell_angle_gamma 90.00
_cell_formula_units_Z 8
_cell_length_a 7.3483(5)
_cell_length_b 19.698(2)
_cell_length_c 33.440(3)
_cell_measurement_reflns_used 1880
_cell_measurement_temperature 136(2)
_cell_measurement_theta_max 67.6627
_cell_measurement_theta_min 3.4644
_cell_volume 4840.3(7)
_computing_cell_refinement 'CrysAlis CCD (Oxford Diffraction, 2009)'
_computing_data_collection 'CrysAlis CCD (Oxford Diffraction, 2009)'
_computing_data_reduction 'CrysAlis RED (Oxford Diffraction, 2009)'
_computing_molecular_graphics
;
SHELXTL (Sheldrick, 2008) and Mercury (Macrae <i>et al.</i>,
2008)
;
_computing_publication_material 'SHELXL97 (Sheldrick, 2008)'
_computing_structure_refinement 'SHELXL97 (Sheldrick, 2008)'
_computing_structure_solution 'SHELXS97 (Sheldrick, 2008)'
_diffrn_ambient_temperature 136(2)
_diffrn_detector_area_resol_mean 10.4685
_diffrn_measured_fraction_theta_full 0.998
_diffrn_measured_fraction_theta_max 0.998
_diffrn_measurement_device_type 'Oxford Diffraction Xcalibur Atlas Gemini'
_diffrn_measurement_method '\w scans'
_diffrn_radiation_monochromator graphite
_diffrn_radiation_source 'Enhance (Cu) X-ray Source'
_diffrn_radiation_type CuK\a
_diffrn_radiation_wavelength 1.54180
_diffrn_reflns_av_R_equivalents 0.1313
_diffrn_reflns_av_sigmaI/netI 0.1084
_diffrn_reflns_limit_h_max 8
_diffrn_reflns_limit_h_min -5
_diffrn_reflns_limit_k_max 23
_diffrn_reflns_limit_k_min -20
_diffrn_reflns_limit_l_max 34
_diffrn_reflns_limit_l_min -40
_diffrn_reflns_number 17450
_diffrn_reflns_theta_full 67.40
_diffrn_reflns_theta_max 67.40
_diffrn_reflns_theta_min 3.47
_exptl_absorpt_coefficient_mu 0.582
_exptl_absorpt_correction_T_max 0.981
_exptl_absorpt_correction_T_min 0.821
_exptl_absorpt_correction_type analytical
_exptl_absorpt_process_details
;
[CrysAlis PRO (Oxford Diffraction, 2009); based on expressions derived
by
Clark & Reid (1995)]
;
_exptl_crystal_colour colourless
_exptl_crystal_density_diffrn 1.163
_exptl_crystal_density_method 'not measured'
_exptl_crystal_description plate
_exptl_crystal_F_000 1864
_exptl_crystal_size_max 0.5031
_exptl_crystal_size_mid 0.1715
_exptl_crystal_size_min 0.0309
_refine_diff_density_max 0.305
_refine_diff_density_min -0.357
_refine_ls_extinction_method none
_refine_ls_goodness_of_fit_ref 1.130
_refine_ls_hydrogen_treatment mixed
_refine_ls_matrix_type full
_refine_ls_number_constraints 0
_refine_ls_number_parameters 570
_refine_ls_number_reflns 4918
_refine_ls_number_restraints 3
_refine_ls_restrained_S_all 1.130
_refine_ls_R_factor_all 0.0993
_refine_ls_R_factor_gt 0.0722
_refine_ls_shift/su_max 0.000
_refine_ls_shift/su_mean 0.000
_refine_ls_structure_factor_coef Fsqd
_refine_ls_weighting_details 'w=1/[\s^2^(Fo^2^)+(0.05P)^2^] where P=(Fo^2^+2Fc^2^)/3'
_refine_ls_weighting_scheme calc
_refine_ls_wR_factor_gt 0.1588
_refine_ls_wR_factor_ref 0.1771
_reflns_number_gt 3573
_reflns_number_total 4918
_reflns_threshold_expression I>2\s(I)
_cod_data_source_file gg2085.cif
_cod_data_source_block I
_cod_original_cell_volume 4840.3(8)
_cod_original_formula_sum 'C27 H43 O3.50'
_cod_database_code 2235806
_cod_database_fobs_code 2235806

loop_
_symmetry_equiv_pos_as_xyz
'x, y, z'
'-x+1/2, -y, z+1/2'
'-x, y+1/2, -z+1/2'
'x+1/2, -y+1/2, -z'

loop_
_atom_site_type_symbol
_atom_site_label
_atom_site_fract_x
_atom_site_fract_y
_atom_site_fract_z
_atom_site_U_iso_or_equiv
_atom_site_adp_type
_atom_site_calc_flag
_atom_site_refinement_flags
_atom_site_occupancy
_atom_site_symmetry_multiplicity
C C1 -0.5923(7) 0.7342(3) 0.13594(14) 0.0290(12) Uani d . 1 1
H H1A -0.7238 0.7308 0.1421 0.035 Uiso calc R 1 1
H H1B -0.5541 0.7815 0.1413 0.035 Uiso calc R 1 1
C C2 -0.5635(7) 0.7189(3) 0.09132(15) 0.0334(13) Uani d . 1 1
H H2A -0.6112 0.6731 0.0851 0.040 Uiso calc R 1 1
H H2B -0.6317 0.7523 0.0750 0.040 Uiso calc R 1 1
C C3 -0.3633(7) 0.7222(3) 0.08070(15) 0.0289(11) Uani d . 1 1
H H3A -0.3172 0.7694 0.0851 0.035 Uiso calc R 1 1
O O3 -0.3447(5) 0.7044(2) 0.03903(10) 0.0320(8) Uani d . 1 1
H H3 -0.233(9) 0.695(3) 0.0297(17) 0.038 Uiso d . 1 1
C C4 -0.2557(7) 0.6725(3) 0.10695(15) 0.0308(12) Uani d . 1 1
H H4A -0.2920 0.6254 0.1002 0.037 Uiso calc R 1 1
H H4B -0.1243 0.6773 0.1011 0.037 Uiso calc R 1 1
C C5 -0.2877(7) 0.6847(3) 0.15135(15) 0.0272(11) Uani d . 1 1
C C6 -0.1487(7) 0.6917(3) 0.17587(15) 0.0279(11) Uani d . 1 1
H H6A -0.0298 0.6915 0.1647 0.033 Uiso calc R 1 1
C C7 -0.1669(7) 0.7001(3) 0.22032(14) 0.0259(11) Uani d . 1 1
H H7A -0.1392 0.7477 0.2275 0.031 Uiso calc R 1 1
H H7B -0.0762 0.6707 0.2338 0.031 Uiso calc R 1 1
C C8 -0.3565(7) 0.6821(2) 0.23572(14) 0.0237(11) Uani d . 1 1
H H8A -0.3715 0.6316 0.2348 0.028 Uiso calc R 1 1
C C9 -0.4999(7) 0.7147(2) 0.20819(14) 0.0231(10) Uani d . 1 1
H H9A -0.4682 0.7640 0.2064 0.028 Uiso calc R 1 1
C C10 -0.4859(7) 0.6858(2) 0.16451(15) 0.0248(11) Uani d . 1 1
C C11 -0.6944(7) 0.7113(3) 0.22522(15) 0.0310(12) Uani d . 1 1
H H11A -0.7748 0.7406 0.2089 0.037 Uiso calc R 1 1
H H11B -0.7397 0.6641 0.2229 0.037 Uiso calc R 1 1
C C12 -0.7067(7) 0.7334(3) 0.26892(15) 0.0284(11) Uani d . 1 1
H H12A -0.8326 0.7265 0.2787 0.034 Uiso calc R 1 1
H H12B -0.6780 0.7824 0.2710 0.034 Uiso calc R 1 1
C C13 -0.5748(7) 0.6930(3) 0.29506(14) 0.0257(11) Uani d . 1 1
C C14 -0.3842(7) 0.7060(2) 0.27863(14) 0.0249(11) Uani d . 1 1
H H14A -0.3683 0.7564 0.2782 0.030 Uiso calc R 1 1
C C15 -0.2581(7) 0.6793(3) 0.31154(14) 0.0289(11) Uani d . 1 1
H H15A -0.2504 0.6291 0.3111 0.035 Uiso calc R 1 1
H H15B -0.1342 0.6986 0.3091 0.035 Uiso calc R 1 1
C C16 -0.3531(7) 0.7045(3) 0.34912(15) 0.0274(11) Uani d . 1 1
H H16A -0.2916 0.7462 0.3595 0.033 Uiso calc R 1 1
C C17 -0.5543(7) 0.7201(2) 0.33852(15) 0.0263(11) Uani d . 1 1
H H17A -0.5735 0.7704 0.3386 0.032 Uiso calc R 1 1
C C18 -0.6231(8) 0.6166(3) 0.29475(16) 0.0329(12) Uani d . 1 1
H H18A -0.6083 0.5985 0.2676 0.049 Uiso calc R 1 1
H H18B -0.7496 0.6106 0.3034 0.049 Uiso calc R 1 1
H H18C -0.5422 0.5922 0.3131 0.049 Uiso calc R 1 1
C C19 -0.5637(8) 0.6130(3) 0.16203(16) 0.0368(13) Uani d . 1 1
H H19A -0.5277 0.5923 0.1366 0.055 Uiso calc R 1 1
H H19B -0.6968 0.6148 0.1637 0.055 Uiso calc R 1 1
H H19C -0.5160 0.5859 0.1842 0.055 Uiso calc R 1 1
C C20 -0.6654(8) 0.6881(3) 0.37263(15) 0.0331(12) Uani d . 1 1
H H20A -0.7202 0.6451 0.3622 0.040 Uiso calc R 1 1
C C21 -0.8195(9) 0.7317(4) 0.38853(18) 0.0487(16) Uani d . 1 1
H H21A -0.8803 0.7080 0.4106 0.073 Uiso calc R 1 1
H H21B -0.9073 0.7404 0.3671 0.073 Uiso calc R 1 1
H H21C -0.7703 0.7750 0.3982 0.073 Uiso calc R 1 1
C C22 -0.5214(8) 0.6686(3) 0.40287(14) 0.0314(12) Uani d . 1 1
O O22 -0.3637(5) 0.65326(18) 0.38008(10) 0.0306(8) Uani d . 1 1
C C23 -0.5652(9) 0.6065(3) 0.42891(16) 0.0375(13) Uani d . 1 1
H H23A -0.6838 0.6135 0.4423 0.045 Uiso calc R 1 1
H H23B -0.5756 0.5658 0.4117 0.045 Uiso calc R 1 1
C C24 -0.4197(9) 0.5945(3) 0.46013(16) 0.0382(13) Uani d . 1 1
H H24A -0.3055 0.5804 0.4468 0.046 Uiso calc R 1 1
H H24B -0.4584 0.5573 0.4781 0.046 Uiso calc R 1 1
C C25 -0.3849(9) 0.6590(3) 0.48480(16) 0.0388(14) Uani d . 1 1
H H25A -0.4967 0.6702 0.5005 0.047 Uiso calc R 1 1
C C26 -0.3448(8) 0.7168(3) 0.45564(16) 0.0375(13) Uani d . 1 1
H H26A -0.3265 0.7594 0.4709 0.045 Uiso calc R 1 1
H H26B -0.2306 0.7068 0.4411 0.045 Uiso calc R 1 1
O O26 -0.4881(6) 0.72624(19) 0.42763(10) 0.0343(9) Uani d . 1 1
C C27 -0.2262(10) 0.6504(5) 0.5131(2) 0.062(2) Uani d . 1 1
H H27A -0.1991 0.6939 0.5260 0.094 Uiso calc R 1 1
H H27B -0.1193 0.6349 0.4982 0.094 Uiso calc R 1 1
H H27C -0.2574 0.6167 0.5336 0.094 Uiso calc R 1 1
C C51 0.1484(8) 0.9123(3) 0.08829(15) 0.0332(12) Uani d . 1 1
H H51A 0.2659 0.9356 0.0929 0.040 Uiso calc R 1 1
H H51B 0.1635 0.8644 0.0966 0.040 Uiso calc R 1 1
C C52 0.1074(8) 0.9138(3) 0.04339(16) 0.0380(14) Uani d . 1 1
H H52A 0.1088 0.9614 0.0338 0.046 Uiso calc R 1 1
H H52B 0.2026 0.8884 0.0288 0.046 Uiso calc R 1 1
C C53 -0.0776(8) 0.8824(3) 0.03508(15) 0.0346(13) Uani d . 1 1
H H53A -0.0774 0.8345 0.0450 0.041 Uiso calc R 1 1
O O53 -0.1234(6) 0.8824(2) -0.00652(11) 0.0398(10) Uani d . 1 1
H H53 -0.030(10) 0.864(4) -0.0216(18) 0.048 Uiso d . 1 1
C C54 -0.2235(8) 0.9220(3) 0.05734(15) 0.0326(12) Uani d . 1 1
H H54A -0.2259 0.9694 0.0475 0.039 Uiso calc R 1 1
H H54B -0.3441 0.9015 0.0520 0.039 Uiso calc R 1 1
C C55 -0.1871(8) 0.9218(3) 0.10181(15) 0.0284(11) Uani d . 1 1
C C56 -0.3132(7) 0.8993(3) 0.12685(16) 0.0307(12) Uani d . 1 1
H H56A -0.4271 0.8861 0.1159 0.037 Uiso calc R 1 1
C C57 -0.2893(8) 0.8931(3) 0.17109(16) 0.0330(12) Uani d . 1 1
H H57A -0.2695 0.8448 0.1780 0.040 Uiso calc R 1 1
H H57B -0.4024 0.9082 0.1845 0.040 Uiso calc R 1 1
C C58 -0.1290(7) 0.9352(2) 0.18683(15) 0.0265(11) Uani d . 1 1
H H58A -0.1632 0.9843 0.1866 0.032 Uiso calc R 1 1
C C59 0.0371(7) 0.9245(3) 0.15971(14) 0.0255(11) Uani d . 1 1
H H59A 0.0596 0.8745 0.1592 0.031 Uiso calc R 1 1
C C60 0.0013(8) 0.9458(3) 0.11552(15) 0.0294(12) Uani d . 1 1
C C61 0.2116(8) 0.9569(3) 0.17732(16) 0.0346(13) Uani d . 1 1
H H61A 0.3171 0.9434 0.1607 0.042 Uiso calc R 1 1
H H61B 0.2006 1.0069 0.1760 0.042 Uiso calc R 1 1
C C62 0.2473(8) 0.9358(3) 0.22073(16) 0.0353(13) Uani d . 1 1
H H62A 0.2749 0.8867 0.2217 0.042 Uiso calc R 1 1
H H62B 0.3549 0.9606 0.2309 0.042 Uiso calc R 1 1
C C63 0.0844(7) 0.9507(3) 0.24752(15) 0.0257(11) Uani d . 1 1
C C64 -0.0824(7) 0.9140(2) 0.22941(14) 0.0258(11) Uani d . 1 1
H H64A -0.0484 0.8650 0.2279 0.031 Uiso calc R 1 1
C C65 -0.2273(8) 0.9192(3) 0.26234(15) 0.0345(13) Uani d . 1 1
H H65A -0.2837 0.9648 0.2629 0.041 Uiso calc R 1 1
H H65B -0.3235 0.8845 0.2588 0.041 Uiso calc R 1 1
C C66 -0.1155(8) 0.9059(3) 0.29997(15) 0.0299(12) Uani d . 1 1
H H66A -0.1350 0.8584 0.3096 0.036 Uiso calc R 1 1
C C67 0.0877(8) 0.9178(3) 0.29005(14) 0.0268(11) Uani d . 1 1
H H67A 0.1514 0.8730 0.2886 0.032 Uiso calc R 1 1
C C68 0.0511(8) 1.0276(3) 0.25050(15) 0.0319(12) Uani d . 1 1
H H68A 0.0178 1.0454 0.2241 0.048 Uiso calc R 1 1
H H68B 0.1622 1.0501 0.2599 0.048 Uiso calc R 1 1
H H68C -0.0480 1.0364 0.2694 0.048 Uiso calc R 1 1
C C69 0.0099(9) 1.0231(3) 0.11037(16) 0.0367(13) Uani d . 1 1
H H69A -0.0763 1.0446 0.1288 0.055 Uiso calc R 1 1
H H69B -0.0218 1.0349 0.0828 0.055 Uiso calc R 1 1
H H69C 0.1334 1.0390 0.1163 0.055 Uiso calc R 1 1
C C70 0.1610(8) 0.9579(3) 0.32608(15) 0.0291(12) Uani d . 1 1
H H70A 0.1786 1.0060 0.3173 0.035 Uiso calc R 1 1
C C71 0.3431(8) 0.9323(3) 0.34269(17) 0.0397(14) Uani d . 1 1
H H71A 0.4351 0.9332 0.3215 0.060 Uiso calc R 1 1
H H71B 0.3286 0.8857 0.3525 0.060 Uiso calc R 1 1
H H71C 0.3821 0.9617 0.3647 0.060 Uiso calc R 1 1
C C72 0.0016(8) 0.9564(3) 0.35482(15) 0.0309(12) Uani d . 1 1
O O72 -0.1563(5) 0.95371(18) 0.33112(10) 0.0299(8) Uani d . 1 1
C C73 -0.0145(8) 1.0185(3) 0.38266(15) 0.0329(12) Uani d . 1 1
H H73A 0.1006 1.0242 0.3977 0.039 Uiso calc R 1 1
H H73B -0.0338 1.0598 0.3664 0.039 Uiso calc R 1 1
C C74 -0.1697(9) 1.0106(3) 0.41173(16) 0.0380(13) Uani d . 1 1
H H74A -0.2865 1.0105 0.3970 0.046 Uiso calc R 1 1
H H74B -0.1708 1.0495 0.4305 0.046 Uiso calc R 1 1
C C75 -0.1508(9) 0.9442(3) 0.43536(15) 0.0360(13) Uani d . 1 1
H H75A -0.0380 0.9465 0.4521 0.043 Uiso calc R 1 1
C C76 -0.1306(9) 0.8864(3) 0.40496(16) 0.0360(13) Uani d . 1 1
H H76A -0.1138 0.8430 0.4195 0.043 Uiso calc R 1 1
H H76B -0.2439 0.8828 0.3891 0.043 Uiso calc R 1 1
O O76 0.0191(5) 0.89658(17) 0.37864(10) 0.0321(8) Uani d . 1 1
C C77 -0.3121(10) 0.9321(3) 0.46238(19) 0.0493(16) Uani d . 1 1
H H77A -0.3322 0.9722 0.4791 0.074 Uiso calc R 1 1
H H77B -0.2882 0.8926 0.4795 0.074 Uiso calc R 1 1
H H77C -0.4206 0.9235 0.4461 0.074 Uiso calc R 1 1
O O1W 0.0209(6) 0.6938(2) 0.01496(13) 0.0484(11) Uani d D 1 1
H H1W 0.118(6) 0.669(3) 0.015(2) 0.058 Uiso d D 1 1
H H2W 0.055(8) 0.725(2) -0.0017(17) 0.058 Uiso d D 1 1

loop_
_atom_site_aniso_label
_atom_site_aniso_U_11
_atom_site_aniso_U_22
_atom_site_aniso_U_33
_atom_site_aniso_U_12
_atom_site_aniso_U_13
_atom_site_aniso_U_23
C1 0.019(3) 0.036(3) 0.032(3) 0.005(2) -0.001(2) -0.004(2)
C2 0.026(3) 0.039(3) 0.035(3) 0.008(3) 0.000(2) -0.002(2)
C3 0.027(3) 0.027(3) 0.033(3) 0.002(2) -0.002(2) -0.005(2)
O3 0.026(2) 0.039(2) 0.0305(18) 0.0009(18) 0.0054(17) -0.0040(15)
C4 0.022(3) 0.036(3) 0.034(3) 0.003(2) -0.001(2) -0.004(2)
C5 0.022(3) 0.024(3) 0.035(3) 0.002(2) 0.001(2) -0.001(2)
C6 0.020(3) 0.027(3) 0.036(3) 0.002(2) 0.008(2) 0.002(2)
C7 0.019(3) 0.029(3) 0.030(2) 0.001(2) -0.002(2) -0.0029(19)
C8 0.024(3) 0.016(2) 0.031(2) -0.002(2) -0.001(2) -0.0033(18)
C9 0.022(2) 0.016(2) 0.031(2) -0.001(2) 0.000(2) -0.0039(17)
C10 0.019(3) 0.019(2) 0.037(3) 0.001(2) 0.000(2) 0.0010(19)
C11 0.028(3) 0.032(3) 0.034(3) 0.004(2) -0.004(2) -0.001(2)
C12 0.017(3) 0.033(3) 0.036(3) 0.003(2) 0.002(2) -0.001(2)
C13 0.024(3) 0.024(3) 0.029(2) 0.005(2) -0.001(2) 0.0004(19)
C14 0.026(3) 0.014(2) 0.035(3) 0.002(2) 0.002(2) -0.0013(18)
C15 0.026(3) 0.030(3) 0.031(3) -0.001(2) 0.001(2) 0.0035(19)
C16 0.028(3) 0.023(3) 0.031(2) -0.002(2) 0.003(2) 0.0028(19)
C17 0.028(3) 0.017(2) 0.034(3) 0.001(2) 0.000(2) -0.0029(19)
C18 0.029(3) 0.027(3) 0.042(3) -0.004(2) 0.002(3) 0.003(2)
C19 0.040(3) 0.026(3) 0.045(3) -0.009(3) -0.002(3) -0.007(2)
C20 0.031(3) 0.036(3) 0.032(3) -0.006(3) 0.000(2) -0.001(2)
C21 0.033(3) 0.070(5) 0.043(3) 0.015(3) 0.004(3) 0.009(3)
C22 0.034(3) 0.036(3) 0.024(2) 0.001(3) 0.002(2) -0.003(2)
O22 0.030(2) 0.031(2) 0.0306(18) 0.0057(17) 0.0020(17) 0.0077(14)
C23 0.041(3) 0.038(3) 0.034(3) -0.005(3) 0.000(3) 0.003(2)
C24 0.045(3) 0.034(3) 0.035(3) 0.001(3) 0.006(3) 0.004(2)
C25 0.036(3) 0.046(3) 0.034(3) 0.002(3) -0.003(3) 0.000(2)
C26 0.035(3) 0.043(3) 0.035(3) 0.000(3) 0.000(3) -0.006(2)
O26 0.036(2) 0.031(2) 0.0358(18) 0.0032(18) -0.0001(18) -0.0039(15)
C27 0.045(4) 0.092(6) 0.050(4) -0.005(4) -0.006(4) 0.010(4)
C51 0.024(3) 0.041(3) 0.035(3) 0.004(3) 0.003(2) -0.002(2)
C52 0.032(3) 0.045(3) 0.036(3) 0.004(3) 0.005(3) -0.001(2)
C53 0.036(3) 0.038(3) 0.030(3) 0.004(3) -0.005(3) 0.000(2)
O53 0.043(3) 0.044(2) 0.0317(19) 0.003(2) -0.0002(19) -0.0063(16)
C54 0.026(3) 0.036(3) 0.036(3) 0.002(3) -0.003(2) 0.000(2)
C55 0.030(3) 0.020(3) 0.036(3) 0.004(2) -0.005(2) 0.0000(19)
C56 0.024(3) 0.030(3) 0.038(3) 0.000(2) 0.003(2) -0.006(2)
C57 0.025(3) 0.036(3) 0.038(3) -0.004(3) 0.001(2) -0.002(2)
C58 0.026(3) 0.019(3) 0.034(3) 0.002(2) -0.002(2) -0.0015(18)
C59 0.023(3) 0.022(2) 0.031(3) 0.006(2) -0.001(2) 0.0004(19)
C60 0.031(3) 0.026(3) 0.032(2) 0.001(2) -0.001(3) 0.0020(19)
C61 0.027(3) 0.040(3) 0.037(3) 0.000(3) 0.002(3) 0.004(2)
C62 0.032(3) 0.034(3) 0.040(3) 0.003(3) -0.004(3) 0.002(2)
C63 0.025(3) 0.021(3) 0.032(2) -0.003(2) 0.002(2) 0.0010(19)
C64 0.029(3) 0.014(2) 0.035(3) 0.002(2) -0.002(2) 0.0031(18)
C65 0.030(3) 0.038(3) 0.036(3) -0.008(3) 0.004(3) -0.002(2)
C66 0.039(3) 0.019(3) 0.032(3) -0.005(2) 0.003(3) 0.0017(19)
C67 0.035(3) 0.013(2) 0.033(3) 0.007(2) 0.001(2) 0.0033(18)
C68 0.036(3) 0.026(3) 0.033(3) -0.003(2) -0.004(3) 0.003(2)
C69 0.040(3) 0.037(3) 0.033(3) -0.002(3) -0.003(3) 0.003(2)
C70 0.035(3) 0.023(2) 0.030(3) 0.002(2) -0.002(2) 0.0025(19)
C71 0.031(3) 0.049(4) 0.039(3) -0.001(3) 0.000(3) 0.000(2)
C72 0.031(3) 0.029(3) 0.033(3) -0.007(3) -0.002(3) 0.002(2)
O72 0.030(2) 0.0288(18) 0.0314(18) -0.0001(17) -0.0032(17) -0.0004(14)
C73 0.038(3) 0.024(3) 0.037(3) -0.003(3) -0.005(3) 0.000(2)
C74 0.045(3) 0.034(3) 0.035(3) 0.006(3) 0.005(3) -0.007(2)
C75 0.037(3) 0.041(3) 0.030(3) 0.004(3) 0.000(3) -0.001(2)
C76 0.044(4) 0.028(3) 0.037(3) 0.001(3) 0.001(3) 0.003(2)
O76 0.037(2) 0.0231(18) 0.0366(18) 0.0018(18) 0.0021(18) 0.0035(14)
C77 0.054(4) 0.049(4) 0.045(3) 0.002(3) 0.007(3) 0.001(3)
O1W 0.038(2) 0.053(3) 0.053(2) 0.005(2) 0.010(2) 0.009(2)

loop_
_atom_type_symbol
_atom_type_description
_atom_type_scat_dispersion_real
_atom_type_scat_dispersion_imag
_atom_type_scat_source
C C 0.0181 0.0091 'International Tables Vol C Tables 4.2.6.8 and 6.1.1.4'
H H 0.0000 0.0000 'International Tables Vol C Tables 4.2.6.8 and 6.1.1.4'
O O 0.0492 0.0322 'International Tables Vol C Tables 4.2.6.8 and 6.1.1.4'

loop_
_exptl_crystal_face_index_h
_exptl_crystal_face_index_k
_exptl_crystal_face_index_l
_exptl_crystal_face_perp_dist
0 -13 2 0.0857
0 13 -2 0.0857
5 0 2 0.2487
-5 0 -2 0.2487
0 1 22 0.0155
0 -1 -22 0.0155

loop_
_geom_angle_atom_site_label_1
_geom_angle_atom_site_label_2
_geom_angle_atom_site_label_3
_geom_angle
C2 C1 C10 114.0(4)
C2 C1 H1A 108.8
C10 C1 H1A 108.8
C2 C1 H1B 108.8
C10 C1 H1B 108.8
H1A C1 H1B 107.7
C3 C2 C1 110.7(4)
C3 C2 H2A 109.5
C1 C2 H2A 109.5
C3 C2 H2B 109.5
C1 C2 H2B 109.5
H2A C2 H2B 108.1
O3 C3 C2 107.9(4)
O3 C3 C4 110.4(4)
C2 C3 C4 109.8(5)
O3 C3 H3A 109.6
C2 C3 H3A 109.6
C4 C3 H3A 109.6
C3 O3 H3 118(4)
C5 C4 C3 112.2(4)
C5 C4 H4A 109.2
C3 C4 H4A 109.2
C5 C4 H4B 109.2
C3 C4 H4B 109.2
H4A C4 H4B 107.9
C6 C5 C10 124.1(5)
C6 C5 C4 120.3(5)
C10 C5 C4 115.6(5)
C5 C6 C7 124.0(5)
C5 C6 H6A 118.0
C7 C6 H6A 118.0
C6 C7 C8 112.9(4)
C6 C7 H7A 109.0
C8 C7 H7A 109.0
C6 C7 H7B 109.0
C8 C7 H7B 109.0
H7A C7 H7B 107.8
C14 C8 C7 111.6(4)
C14 C8 C9 110.0(4)
C7 C8 C9 109.0(4)
C14 C8 H8A 108.7
C7 C8 H8A 108.7
C9 C8 H8A 108.7
C11 C9 C8 113.3(4)
C11 C9 C10 112.9(4)
C8 C9 C10 111.0(4)
C11 C9 H9A 106.3
C8 C9 H9A 106.3
C10 C9 H9A 106.3
C5 C10 C19 108.9(5)
C5 C10 C1 108.2(4)
C19 C10 C1 110.4(4)
C5 C10 C9 109.7(4)
C19 C10 C9 111.2(4)
C1 C10 C9 108.4(4)
C12 C11 C9 113.3(4)
C12 C11 H11A 108.9
C9 C11 H11A 108.9
C12 C11 H11B 108.9
C9 C11 H11B 108.9
H11A C11 H11B 107.7
C11 C12 C13 111.1(4)
C11 C12 H12A 109.4
C13 C12 H12A 109.4
C11 C12 H12B 109.4
C13 C12 H12B 109.4
H12A C12 H12B 108.0
C14 C13 C12 106.8(4)
C14 C13 C18 111.8(4)
C12 C13 C18 110.9(4)
C14 C13 C17 101.0(4)
C12 C13 C17 114.6(4)
C18 C13 C17 111.3(4)
C8 C14 C13 114.2(4)
C8 C14 C15 119.3(4)
C13 C14 C15 103.8(4)
C8 C14 H14A 106.2
C13 C14 H14A 106.2
C15 C14 H14A 106.2
C16 C15 C14 101.7(4)
C16 C15 H15A 111.4
C14 C15 H15A 111.4
C16 C15 H15B 111.4
C14 C15 H15B 111.4
H15A C15 H15B 109.3
O22 C16 C15 112.8(4)
O22 C16 C17 104.5(4)
C15 C16 C17 108.3(4)
O22 C16 H16A 110.4
C15 C16 H16A 110.4
C17 C16 H16A 110.4
C20 C17 C16 104.8(4)
C20 C17 C13 120.0(4)
C16 C17 C13 103.8(4)
C20 C17 H17A 109.2
C16 C17 H17A 109.2
C13 C17 H17A 109.2
C13 C18 H18A 109.5
C13 C18 H18B 109.5
H18A C18 H18B 109.5
C13 C18 H18C 109.5
H18A C18 H18C 109.5
H18B C18 H18C 109.5
C10 C19 H19A 109.5
C10 C19 H19B 109.5
H19A C19 H19B 109.5
C10 C19 H19C 109.5
H19A C19 H19C 109.5
H19B C19 H19C 109.5
C22 C20 C21 115.5(5)
C22 C20 C17 103.2(4)
C21 C20 C17 115.0(5)
C22 C20 H20A 107.5
C21 C20 H20A 107.5
C17 C20 H20A 107.5
C20 C21 H21A 109.5
C20 C21 H21B 109.5
H21A C21 H21B 109.5
C20 C21 H21C 109.5
H21A C21 H21C 109.5
H21B C21 H21C 109.5
O22 C22 O26 109.9(5)
O22 C22 C20 105.4(4)
O26 C22 C20 107.8(5)
O22 C22 C23 107.8(5)
O26 C22 C23 109.9(4)
C20 C22 C23 115.7(5)
C22 O22 C16 106.2(4)
C24 C23 C22 111.6(5)
C24 C23 H23A 109.3
C22 C23 H23A 109.3
C24 C23 H23B 109.3
C22 C23 H23B 109.3
H23A C23 H23B 108.0
C23 C24 C25 111.1(5)
C23 C24 H24A 109.4
C25 C24 H24A 109.4
C23 C24 H24B 109.4
C25 C24 H24B 109.4
H24A C24 H24B 108.0
C27 C25 C26 109.6(6)
C27 C25 C24 111.9(6)
C26 C25 C24 107.8(4)
C27 C25 H25A 109.2
C26 C25 H25A 109.2
C24 C25 H25A 109.2
O26 C26 C25 112.0(5)
O26 C26 H26A 109.2
C25 C26 H26A 109.2
O26 C26 H26B 109.2
C25 C26 H26B 109.2
H26A C26 H26B 107.9
C26 O26 C22 113.9(4)
C25 C27 H27A 109.5
C25 C27 H27B 109.5
H27A C27 H27B 109.5
C25 C27 H27C 109.5
H27A C27 H27C 109.5
H27B C27 H27C 109.5
C52 C51 C60 115.3(5)
C52 C51 H51A 108.4
C60 C51 H51A 108.4
C52 C51 H51B 108.4
C60 C51 H51B 108.4
H51A C51 H51B 107.5
C53 C52 C51 110.3(5)
C53 C52 H52A 109.6
C51 C52 H52A 109.6
C53 C52 H52B 109.6
C51 C52 H52B 109.6
H52A C52 H52B 108.1
O53 C53 C52 112.9(5)
O53 C53 C54 108.0(5)
C52 C53 C54 109.4(5)
O53 C53 H53A 108.8
C52 C53 H53A 108.8
C54 C53 H53A 108.8
C53 O53 H53 111(4)
C55 C54 C53 110.8(5)
C55 C54 H54A 109.5
C53 C54 H54A 109.5
C55 C54 H54B 109.5
C53 C54 H54B 109.5
H54A C54 H54B 108.1
C56 C55 C54 119.9(5)
C56 C55 C60 123.1(5)
C54 C55 C60 117.0(5)
C55 C56 C57 124.8(5)
C55 C56 H56A 117.6
C57 C56 H56A 117.6
C56 C57 C58 112.7(5)
C56 C57 H57A 109.1
C58 C57 H57A 109.1
C56 C57 H57B 109.1
C58 C57 H57B 109.1
H57A C57 H57B 107.8
C64 C58 C57 110.2(4)
C64 C58 C59 109.6(4)
C57 C58 C59 109.5(4)
C64 C58 H58A 109.1
C57 C58 H58A 109.1
C59 C58 H58A 109.1
C58 C59 C61 112.2(4)
C58 C59 C60 112.9(4)
C61 C59 C60 113.0(4)
C58 C59 H59A 106.0
C61 C59 H59A 106.0
C60 C59 H59A 106.0
C55 C60 C69 108.0(5)
C55 C60 C59 110.7(4)
C69 C60 C59 111.5(4)
C55 C60 C51 108.8(4)
C69 C60 C51 109.0(5)
C59 C60 C51 108.9(4)
C62 C61 C59 113.0(5)
C62 C61 H61A 109.0
C59 C61 H61A 109.0
C62 C61 H61B 109.0
C59 C61 H61B 109.0
H61A C61 H61B 107.8
C63 C62 C61 111.8(5)
C63 C62 H62A 109.3
C61 C62 H62A 109.3
C63 C62 H62B 109.3
C61 C62 H62B 109.3
H62A C62 H62B 107.9
C62 C63 C68 110.7(4)
C62 C63 C64 107.6(4)
C68 C63 C64 111.1(5)
C62 C63 C67 116.3(5)
C68 C63 C67 110.6(4)
C64 C63 C67 100.1(4)
C58 C64 C65 119.8(5)
C58 C64 C63 114.6(4)
C65 C64 C63 103.8(4)
C58 C64 H64A 105.9
C65 C64 H64A 105.9
C63 C64 H64A 105.9
C66 C65 C64 101.9(4)
C66 C65 H65A 111.4
C64 C65 H65A 111.4
C66 C65 H65B 111.4
C64 C65 H65B 111.4
H65A C65 H65B 109.2
O72 C66 C65 111.9(4)
O72 C66 C67 104.9(4)
C65 C66 C67 108.5(4)
O72 C66 H66A 110.5
C65 C66 H66A 110.5
C67 C66 H66A 110.5
C70 C67 C66 104.3(4)
C70 C67 C63 120.3(4)
C66 C67 C63 104.1(4)
C70 C67 H67A 109.2
C66 C67 H67A 109.2
C63 C67 H67A 109.2
C63 C68 H68A 109.5
C63 C68 H68B 109.5
H68A C68 H68B 109.5
C63 C68 H68C 109.5
H68A C68 H68C 109.5
H68B C68 H68C 109.5
C60 C69 H69A 109.5
C60 C69 H69B 109.5
H69A C69 H69B 109.5
C60 C69 H69C 109.5
H69A C69 H69C 109.5
H69B C69 H69C 109.5
C72 C70 C71 116.0(4)
C72 C70 C67 102.5(4)
C71 C70 C67 114.9(5)
C72 C70 H70A 107.7
C71 C70 H70A 107.7
C67 C70 H70A 107.7
C70 C71 H71A 109.5
C70 C71 H71B 109.5
H71A C71 H71B 109.5
C70 C71 H71C 109.5
H71A C71 H71C 109.5
H71B C71 H71C 109.5
O72 C72 O76 110.9(4)
O72 C72 C70 106.3(4)
O76 C72 C70 107.4(5)
O72 C72 C73 107.9(5)
O76 C72 C73 108.9(4)
C70 C72 C73 115.3(5)
C72 O72 C66 105.2(4)
C74 C73 C72 111.5(5)
C74 C73 H73A 109.3
C72 C73 H73A 109.3
C74 C73 H73B 109.3
C72 C73 H73B 109.3
H73A C73 H73B 108.0
C73 C74 C75 110.6(5)
C73 C74 H74A 109.5
C75 C74 H74A 109.5
C73 C74 H74B 109.5
C75 C74 H74B 109.5
H74A C74 H74B 108.1
C77 C75 C76 110.8(5)
C77 C75 C74 111.8(5)
C76 C75 C74 107.4(4)
C77 C75 H75A 108.9
C76 C75 H75A 108.9
C74 C75 H75A 108.9
O76 C76 C75 112.4(5)
O76 C76 H76A 109.1
C75 C76 H76A 109.1
O76 C76 H76B 109.1
C75 C76 H76B 109.1
H76A C76 H76B 107.9
C76 O76 C72 113.0(4)
C75 C77 H77A 109.5
C75 C77 H77B 109.5
H77A C77 H77B 109.5
C75 C77 H77C 109.5
H77A C77 H77C 109.5
H77B C77 H77C 109.5
H1W O1W H2W 100(2)

loop_
_geom_bond_atom_site_label_1
_geom_bond_atom_site_label_2
_geom_bond_distance
C1 C2 1.537(7)
C1 C10 1.559(7)
C1 H1A 0.9900
C1 H1B 0.9900
C2 C3 1.515(8)
C2 H2A 0.9900
C2 H2B 0.9900
C3 O3 1.443(6)
C3 C4 1.535(7)
C3 H3A 1.0000
O3 H3 0.90(7)
C4 C5 1.522(7)
C4 H4A 0.9900
C4 H4B 0.9900
C5 C6 1.316(8)
C5 C10 1.522(7)
C6 C7 1.502(7)
C6 H6A 0.9500
C7 C8 1.527(7)
C7 H7A 0.9900
C7 H7B 0.9900
C8 C14 1.524(7)
C8 C9 1.541(7)
C8 H8A 1.0000
C9 C11 1.540(7)
C9 C10 1.571(6)
C9 H9A 1.0000
C10 C19 1.546(7)
C11 C12 1.528(7)
C11 H11A 0.9900
C11 H11B 0.9900
C12 C13 1.529(7)
C12 H12A 0.9900
C12 H12B 0.9900
C13 C14 1.526(7)
C13 C18 1.546(8)
C13 C17 1.556(7)
C14 C15 1.532(7)
C14 H14A 1.0000
C15 C16 1.521(7)
C15 H15A 0.9900
C15 H15B 0.9900
C16 O22 1.448(6)
C16 C17 1.551(7)
C16 H16A 1.0000
C17 C20 1.538(7)
C17 H17A 1.0000
C18 H18A 0.9800
C18 H18B 0.9800
C18 H18C 0.9800
C19 H19A 0.9800
C19 H19B 0.9800
C19 H19C 0.9800
C20 C22 1.513(8)
C20 C21 1.518(8)
C20 H20A 1.0000
C21 H21A 0.9800
C21 H21B 0.9800
C21 H21C 0.9800
C22 O22 1.420(7)
C22 O26 1.426(6)
C22 C23 1.536(8)
C23 C24 1.513(8)
C23 H23A 0.9900
C23 H23B 0.9900
C24 C25 1.536(8)
C24 H24A 0.9900
C24 H24B 0.9900
C25 C27 1.512(9)
C25 C26 1.528(8)
C25 H25A 1.0000
C26 O26 1.422(7)
C26 H26A 0.9900
C26 H26B 0.9900
C27 H27A 0.9800
C27 H27B 0.9800
C27 H27C 0.9800
C51 C52 1.532(7)
C51 C60 1.559(8)
C51 H51A 0.9900
C51 H51B 0.9900
C52 C53 1.519(8)
C52 H52A 0.9900
C52 H52B 0.9900
C53 O53 1.431(6)
C53 C54 1.521(8)
C53 H53A 1.0000
O53 H53 0.93(7)
C54 C55 1.511(7)
C54 H54A 0.9900
C54 H54B 0.9900
C55 C56 1.326(8)
C55 C60 1.533(8)
C56 C57 1.495(7)
C56 H56A 0.9500
C57 C58 1.534(7)
C57 H57A 0.9900
C57 H57B 0.9900
C58 C64 1.523(7)
C58 C59 1.535(7)
C58 H58A 1.0000
C59 C61 1.548(7)
C59 C60 1.558(7)
C59 H59A 1.0000
C60 C69 1.534(8)
C61 C62 1.532(7)
C61 H61A 0.9900
C61 H61B 0.9900
C62 C63 1.524(8)
C62 H62A 0.9900
C62 H62B 0.9900
C63 C68 1.538(8)
C63 C64 1.546(7)
C63 C67 1.563(7)
C64 C65 1.535(7)
C64 H64A 1.0000
C65 C66 1.525(7)
C65 H65A 0.9900
C65 H65B 0.9900
C66 O72 1.436(6)
C66 C67 1.548(8)
C66 H66A 1.0000
C67 C70 1.538(7)
C67 H67A 1.0000
C68 H68A 0.9800
C68 H68B 0.9800
C68 H68C 0.9800
C69 H69A 0.9800
C69 H69B 0.9800
C69 H69C 0.9800
C70 C72 1.515(8)
C70 C71 1.534(8)
C70 H70A 1.0000
C71 H71A 0.9800
C71 H71B 0.9800
C71 H71C 0.9800
C72 O72 1.406(7)
C72 O76 1.429(6)
C72 C73 1.541(7)
C73 C74 1.507(8)
C73 H73A 0.9900
C73 H73B 0.9900
C74 C75 1.534(8)
C74 H74A 0.9900
C74 H74B 0.9900
C75 C77 1.509(9)
C75 C76 1.533(8)
C75 H75A 1.0000
C76 O76 1.423(7)
C76 H76A 0.9900
C76 H76B 0.9900
C77 H77A 0.9800
C77 H77B 0.9800
C77 H77C 0.9800
O1W H1W 0.87(2)
O1W H2W 0.87(2)

loop_
_geom_hbond_atom_site_label_D
_geom_hbond_atom_site_label_H
_geom_hbond_atom_site_label_A
_geom_hbond_site_symmetry_A
_geom_hbond_distance_DH
_geom_hbond_distance_HA
_geom_hbond_distance_DA
_geom_hbond_angle_DHA
_geom_hbond_publ_flag
O1W H2W O3 4_565 0.87(2) 2.01(2) 2.873(6) 175(6) yes
O1W H1W O53 4_565 0.87(2) 2.17(3) 3.028(6) 169(5) yes
O3 H3 O1W . 0.90(7) 1.93(7) 2.812(6) 167(6) yes
O53 H53 O3 4_565 0.93(7) 2.00(7) 2.881(6) 158(6) yes

loop_
_geom_torsion_atom_site_label_1
_geom_torsion_atom_site_label_2
_geom_torsion_atom_site_label_3
_geom_torsion_atom_site_label_4
_geom_torsion
C10 C1 C2 C3 -57.4(6)
C1 C2 C3 O3 177.4(4)
C1 C2 C3 C4 57.1(6)
O3 C3 C4 C5 -173.9(4)
C2 C3 C4 C5 -55.0(6)
C3 C4 C5 C6 -128.5(5)
C3 C4 C5 C10 53.2(6)
C10 C5 C6 C7 1.6(8)
C4 C5 C6 C7 -176.5(5)
C5 C6 C7 C8 14.4(7)
C6 C7 C8 C14 -167.1(4)
C6 C7 C8 C9 -45.3(5)
C14 C8 C9 C11 -46.5(6)
C7 C8 C9 C11 -169.2(4)
C14 C8 C9 C10 -174.8(4)
C7 C8 C9 C10 62.6(5)
C6 C5 C10 C19 -107.5(6)
C4 C5 C10 C19 70.7(6)
C6 C5 C10 C1 132.5(5)
C4 C5 C10 C1 -49.3(6)
C6 C5 C10 C9 14.4(7)
C4 C5 C10 C9 -167.3(4)
C2 C1 C10 C5 51.3(6)
C2 C1 C10 C19 -67.8(6)
C2 C1 C10 C9 170.2(4)
C11 C9 C10 C5 -174.5(4)
C8 C9 C10 C5 -46.0(5)
C11 C9 C10 C19 -53.9(6)
C8 C9 C10 C19 74.5(5)
C11 C9 C10 C1 67.5(5)
C8 C9 C10 C1 -164.0(4)
C8 C9 C11 C12 47.6(6)
C10 C9 C11 C12 174.9(4)
C9 C11 C12 C13 -54.6(6)
C11 C12 C13 C14 59.4(6)
C11 C12 C13 C18 -62.7(6)
C11 C12 C13 C17 170.2(5)
C7 C8 C14 C13 176.9(4)
C9 C8 C14 C13 55.7(5)
C7 C8 C14 C15 -59.6(6)
C9 C8 C14 C15 179.3(4)
C12 C13 C14 C8 -61.9(5)
C18 C13 C14 C8 59.6(6)
C17 C13 C14 C8 178.0(4)
C12 C13 C14 C15 166.5(4)
C18 C13 C14 C15 -72.0(5)
C17 C13 C14 C15 46.4(5)
C8 C14 C15 C16 -170.0(4)
C13 C14 C15 C16 -41.4(5)
C14 C15 C16 O22 135.3(4)
C14 C15 C16 C17 20.2(5)
O22 C16 C17 C20 14.0(5)
C15 C16 C17 C20 134.4(4)
O22 C16 C17 C13 -112.7(4)
C15 C16 C17 C13 7.7(5)
C14 C13 C17 C20 -148.9(5)
C12 C13 C17 C20 96.8(6)
C18 C13 C17 C20 -30.1(7)
C14 C13 C17 C16 -32.5(5)
C12 C13 C17 C16 -146.8(4)
C18 C13 C17 C16 86.3(5)
C16 C17 C20 C22 9.7(5)
C13 C17 C20 C22 125.6(5)
C16 C17 C20 C21 136.4(5)
C13 C17 C20 C21 -107.7(6)
C21 C20 C22 O22 -157.4(5)
C17 C20 C22 O22 -30.9(5)
C21 C20 C22 O26 -39.9(7)
C17 C20 C22 O26 86.5(5)
C21 C20 C22 C23 83.6(6)
C17 C20 C22 C23 -150.0(4)
O26 C22 O22 C16 -74.3(5)
C20 C22 O22 C16 41.7(5)
C23 C22 O22 C16 165.9(4)
C15 C16 O22 C22 -151.7(4)
C17 C16 O22 C22 -34.4(5)
O22 C22 C23 C24 66.6(6)
O26 C22 C23 C24 -53.2(7)
C20 C22 C23 C24 -175.7(5)
C22 C23 C24 C25 53.1(7)
C23 C24 C25 C27 -173.9(5)
C23 C24 C25 C26 -53.4(7)
C27 C25 C26 O26 178.7(5)
C24 C25 C26 O26 56.7(6)
C25 C26 O26 C22 -61.2(6)
O22 C22 O26 C26 -60.9(5)
C20 C22 O26 C26 -175.4(4)
C23 C22 O26 C26 57.6(6)
C60 C51 C52 C53 -54.7(7)
C51 C52 C53 O53 -180.0(5)
C51 C52 C53 C54 59.7(6)
O53 C53 C54 C55 177.9(5)
C52 C53 C54 C55 -58.9(6)
C53 C54 C55 C56 -124.0(5)
C53 C54 C55 C60 53.6(6)
C54 C55 C56 C57 176.5(5)
C60 C55 C56 C57 -0.9(8)
C55 C56 C57 C58 17.8(8)
C56 C57 C58 C64 -166.3(4)
C56 C57 C58 C59 -45.5(6)
C64 C58 C59 C61 -50.3(5)
C57 C58 C59 C61 -171.4(4)
C64 C58 C59 C60 -179.4(4)
C57 C58 C59 C60 59.5(6)
C56 C55 C60 C69 -109.3(6)
C54 C55 C60 C69 73.1(6)
C56 C55 C60 C59 12.9(7)
C54 C55 C60 C59 -164.6(5)
C56 C55 C60 C51 132.5(5)
C54 C55 C60 C51 -45.0(6)
C58 C59 C60 C55 -42.3(6)
C61 C59 C60 C55 -170.9(4)
C58 C59 C60 C69 78.0(6)
C61 C59 C60 C69 -50.7(6)
C58 C59 C60 C51 -161.8(4)
C61 C59 C60 C51 69.6(5)
C52 C51 C60 C55 45.3(6)
C52 C51 C60 C69 -72.2(6)
C52 C51 C60 C59 166.0(5)
C58 C59 C61 C62 51.2(6)
C60 C59 C61 C62 -179.8(5)
C59 C61 C62 C63 -54.8(6)
C61 C62 C63 C68 -65.3(6)
C61 C62 C63 C64 56.2(6)
C61 C62 C63 C67 167.4(5)
C57 C58 C64 C65 -58.7(6)
C59 C58 C64 C65 -179.4(4)
C57 C58 C64 C63 176.9(4)
C59 C58 C64 C63 56.3(5)
C62 C63 C64 C58 -59.0(6)
C68 C63 C64 C58 62.3(6)
C67 C63 C64 C58 179.2(4)
C62 C63 C64 C65 168.6(4)
C68 C63 C64 C65 -70.2(5)
C67 C63 C64 C65 46.7(5)
C58 C64 C65 C66 -170.2(4)
C63 C64 C65 C66 -40.8(5)
C64 C65 C66 O72 134.0(4)
C64 C65 C66 C67 18.8(6)
O72 C66 C67 C70 16.9(5)
C65 C66 C67 C70 136.6(4)
O72 C66 C67 C63 -110.1(4)
C65 C66 C67 C63 9.7(6)
C62 C63 C67 C70 94.5(6)
C68 C63 C67 C70 -32.8(7)
C64 C63 C67 C70 -150.0(5)
C62 C63 C67 C66 -149.2(5)
C68 C63 C67 C66 83.4(5)
C64 C63 C67 C66 -33.7(5)
C66 C67 C70 C72 7.3(5)
C63 C67 C70 C72 123.4(5)
C66 C67 C70 C71 134.0(5)
C63 C67 C70 C71 -109.9(5)
C71 C70 C72 O72 -156.0(5)
C67 C70 C72 O72 -30.1(5)
C71 C70 C72 O76 -37.2(6)
C67 C70 C72 O76 88.7(5)
C71 C70 C72 C73 84.4(6)
C67 C70 C72 C73 -149.6(4)
O76 C72 O72 C66 -74.0(5)
C70 C72 O72 C66 42.5(5)
C73 C72 O72 C66 166.8(4)
C65 C66 O72 C72 -154.1(4)
C67 C66 O72 C72 -36.6(5)
O72 C72 C73 C74 64.8(6)
O76 C72 C73 C74 -55.7(6)
C70 C72 C73 C74 -176.6(5)
C72 C73 C74 C75 54.9(6)
C73 C74 C75 C77 -175.4(5)
C73 C74 C75 C76 -53.6(6)
C77 C75 C76 O76 179.3(5)
C74 C75 C76 O76 56.9(6)
C75 C76 O76 C72 -61.9(6)
O72 C72 O76 C76 -59.6(5)
C70 C72 O76 C76 -175.4(4)
C73 C72 O76 C76 59.0(6)

loop_
_cod_related_entry_id
_cod_related_entry_database
_cod_related_entry_code
1 ChemSpider 30657959
